data_7112829
loop_
_publ_author_name
'Fujimoto, Noriko'
'Mori, Yukie'
'Yamagishi, Akihiko'
'Sato, Hisako'

_publ_section_title
;
 Molecular recognition of star-burst tetranuclear Ru(III) complexes on a
 chirally modified clay surface.
;
_journal_issue 30
_journal_name_full 'Chemical communications (Cambridge, England)'
_journal_page_first 5473
_journal_page_last 5475
_journal_paper_doi 10.1039/c0cc00685h
_journal_volume 46
_journal_year 2010
_chemical_formula_sum 'C60 H84 O27 Ru4'
_chemical_formula_weight 1641.55
_chemical_name_systematic
;
?
;
_space_group_IT_number 15
_symmetry_cell_setting monoclinic
_symmetry_space_group_name_Hall '-C 2yc'
_symmetry_space_group_name_H-M 'C 1 2/c 1'
_atom_sites_solution_hydrogens geom
_atom_sites_solution_primary direct
_atom_sites_solution_secondary difmap
_audit_creation_date 2010-05-14T10:31:07-00:00
_audit_creation_method 'WinGX routine CIF_UPDATE'
_cell_angle_alpha 90
_cell_angle_beta 92.1100(10)
_cell_angle_gamma 90
_cell_formula_units_Z 8
_cell_length_a 27.9895(11)
_cell_length_b 24.6831(8)
_cell_length_c 23.4837(10)
_cell_measurement_reflns_used 13896
_cell_measurement_temperature 90(2)
_cell_measurement_theta_max 32.6957
_cell_measurement_theta_min 1.3879
_cell_volume 16213.1(11)
_computing_cell_refinement 'CrystalClear (Rigaku/MSC Inc., 2005)'
_computing_data_collection 'CrystalClear (Rigaku/MSC Inc., 2005)'
_computing_data_reduction 'CrystalClear (Rigaku/MSC Inc., 2005)'
_computing_structure_refinement 'SHELXL-97 (Sheldrick, 2008)'
_computing_structure_solution SIR92
_diffrn_ambient_temperature 90(2)
_diffrn_detector_area_resol_mean 28.5714
_diffrn_measured_fraction_theta_full 0.999
_diffrn_measured_fraction_theta_max 0.999
_diffrn_measurement_device
;
Saturn70 (4x4 bin mode)
;
_diffrn_measurement_method dtcell.ref
_diffrn_orient_matrix_type d*Trek
_diffrn_orient_matrix_UB_11 -0.0129
_diffrn_orient_matrix_UB_12 0.0144
_diffrn_orient_matrix_UB_13 0.0302
_diffrn_orient_matrix_UB_21 -0.035
_diffrn_orient_matrix_UB_22 -0.0199
_diffrn_orient_matrix_UB_23 -0.0054
_diffrn_orient_matrix_UB_31 0.0147
_diffrn_orient_matrix_UB_32 -0.0324
_diffrn_orient_matrix_UB_33 0.0237
_diffrn_radiation_monochromator Confocal
_diffrn_radiation_type MoK\a
_diffrn_radiation_wavelength 0.7107
_diffrn_reflns_av_R_equivalents 0.0985
_diffrn_reflns_av_unetI/netI 0.05
_diffrn_reflns_limit_h_max 33
_diffrn_reflns_limit_h_min -33
_diffrn_reflns_limit_k_max 29
_diffrn_reflns_limit_k_min -29
_diffrn_reflns_limit_l_max 27
_diffrn_reflns_limit_l_min -27
_diffrn_reflns_number 148735
_diffrn_reflns_reduction_process 'Lp corrections applied'
_diffrn_reflns_theta_full 25
_diffrn_reflns_theta_max 25
_diffrn_reflns_theta_min 2.08
_exptl_absorpt_coefficient_mu 0.798
_exptl_absorpt_correction_T_max 1
_exptl_absorpt_correction_T_min 0.8606
_exptl_absorpt_correction_type multi-scan
_exptl_crystal_colour Red
_exptl_crystal_density_diffrn 1.345
_exptl_crystal_density_method 'not measured'
_exptl_crystal_description Needle
_exptl_crystal_F_000 6688
_exptl_crystal_size_max 0.249
_exptl_crystal_size_mid 0.07
_exptl_crystal_size_min 0.05
_refine_diff_density_max 1.353
_refine_diff_density_min -1.045
_refine_diff_density_rms 0.144
_refine_ls_extinction_coef 0.00102(7)
_refine_ls_extinction_expression Fc^*^=kFc[1+0.001xFc^2^\l^3^/sin(2\q)]^-1/4^
_refine_ls_extinction_method SHELXL
_refine_ls_goodness_of_fit_ref 1.051
_refine_ls_hydrogen_treatment constr
_refine_ls_matrix_type full
_refine_ls_number_parameters 898
_refine_ls_number_reflns 14270
_refine_ls_number_restraints 3
_refine_ls_restrained_S_all 1.053
_refine_ls_R_factor_all 0.1175
_refine_ls_R_factor_gt 0.0737
_refine_ls_shift/su_max 0.023
_refine_ls_shift/su_mean 0
_refine_ls_structure_factor_coef Fsqd
_refine_ls_weighting_details 'calc w=1/[\s^2^(Fo^2^)+(0.1235P)^2^+127.4468P] where P=(Fo^2^+2Fc^2^)/3'
_refine_ls_weighting_scheme calc
_refine_ls_wR_factor_gt 0.1985
_refine_ls_wR_factor_ref 0.2375
_reflns_number_gt 9310
_reflns_number_total 14270
_reflns_threshold_expression >2\s(I)
_cod_data_source_file c0cc00685h.txt
_cod_data_source_block shelx
_cod_depositor_comments
;
The following automatic conversions were performed:

'_exptl_absorpt_correction_type' value 'Multi-scan' changed to
'multi-scan' according to
/usr/data/users/saulius/automatic-downloads/retrospective/RSC/lib/dictionaries/cif_core.dic
dictionary named 'cif_core.dic' version 2.4.2 from 2011-04-26.

Automatic conversion script
Id: cif_fix_values 2281 2013-09-26 08:29:07Z andrius 
;
_cod_original_sg_symbol_H-M C2/c
_cod_database_code 7112829

loop_
_symmetry_equiv_pos_as_xyz
'x, y, z'
'-x, y, -z+1/2'
'x+1/2, y+1/2, z'
'-x+1/2, y+1/2, -z+1/2'
'-x, -y, -z'
'x, -y, z-1/2'
'-x+1/2, -y+1/2, -z'
'x+1/2, -y+1/2, z-1/2'

loop_
_atom_site_label
_atom_site_type_symbol
_atom_site_fract_x
_atom_site_fract_y
_atom_site_fract_z
_atom_site_U_iso_or_equiv
_atom_site_adp_type
_atom_site_occupancy
_atom_site_symmetry_multiplicity
_atom_site_calc_flag
_atom_site_refinement_flags
_atom_site_disorder_assembly
_atom_site_disorder_group
C1 C 0.7227(3) 0.1888(3) 0.5688(3) 0.0502(19) Uani 1 1 d . . .
C2 C 0.6914(3) 0.2375(3) 0.5540(4) 0.058(2) Uani 1 1 d . . .
H2A H 0.6689 0.2435 0.5844 0.087 Uiso 1 1 calc R . .
H2B H 0.6735 0.2307 0.518 0.087 Uiso 1 1 calc R . .
H2C H 0.7115 0.2696 0.55 0.087 Uiso 1 1 calc R . .
C3 C 0.7037(3) 0.1378(3) 0.5744(3) 0.0481(18) Uani 1 1 d . . .
C4 C 0.7294(3) 0.0888(3) 0.5803(4) 0.053(2) Uani 1 1 d . . .
C5 C 0.7038(3) 0.0353(3) 0.5819(4) 0.062(2) Uani 1 1 d . . .
H5A H 0.7264 0.006 0.5747 0.093 Uiso 1 1 calc R . .
H5B H 0.678 0.0347 0.5526 0.093 Uiso 1 1 calc R . .
H5C H 0.6904 0.0302 0.6195 0.093 Uiso 1 1 calc R . .
C6 C 0.8066(4) 0.1966(5) 0.7037(4) 0.076(3) Uani 1 1 d . . .
C7 C 0.7808(4) 0.1922(6) 0.7596(5) 0.099(4) Uani 1 1 d . . .
H7A H 0.7518 0.2144 0.7575 0.148 Uiso 1 1 calc R . .
H7B H 0.8019 0.205 0.791 0.148 Uiso 1 1 calc R . .
H7C H 0.7722 0.1543 0.7663 0.148 Uiso 1 1 calc R . .
C8 C 0.8333(4) 0.2423(4) 0.6896(4) 0.066(2) Uani 1 1 d . . .
C9 C 0.8627(3) 0.2452(3) 0.6419(4) 0.061(2) Uani 1 1 d . . .
C10 C 0.8965(4) 0.2913(4) 0.6373(5) 0.080(3) Uani 1 1 d . . .
H10A H 0.9236 0.2861 0.6644 0.12 Uiso 1 1 calc R . .
H10B H 0.8801 0.3252 0.6459 0.12 Uiso 1 1 calc R . .
H10C H 0.9082 0.2928 0.5985 0.12 Uiso 1 1 calc R . .
C11 C 0.8474(3) 0.0946(3) 0.4885(3) 0.0498(19) Uani 1 1 d . . .
C12 C 0.8374(3) 0.0885(4) 0.4262(4) 0.062(2) Uani 1 1 d . . .
H12A H 0.8065 0.0705 0.4196 0.093 Uiso 1 1 calc R . .
H12B H 0.8626 0.0667 0.4096 0.093 Uiso 1 1 calc R . .
H12C H 0.8365 0.1244 0.4082 0.093 Uiso 1 1 calc R . .
C13 C 0.8720(3) 0.0532(3) 0.5190(3) 0.0482(18) Uani 1 1 d . . .
C14 C 0.8860(3) 0.0587(3) 0.5772(4) 0.0511(19) Uani 1 1 d . . .
C15 C 0.9225(4) 0.0197(4) 0.6054(4) 0.071(3) Uani 1 1 d . . .
H15A H 0.9549 0.0312 0.5967 0.107 Uiso 1 1 calc R . .
H15B H 0.9168 -0.017 0.5907 0.107 Uiso 1 1 calc R . .
H15C H 0.9189 0.0199 0.6467 0.107 Uiso 1 1 calc R . .
C16 C 0.6256(3) 0.1332(4) 0.6232(4) 0.058(2) Uani 1 1 d . . .
C17 C 0.6534(3) 0.1387(5) 0.6783(4) 0.077(3) Uani 1 1 d . . .
H17A H 0.6313 0.1428 0.7095 0.116 Uiso 1 1 calc R . .
H17B H 0.6742 0.1706 0.6769 0.116 Uiso 1 1 calc R . .
H17C H 0.673 0.1062 0.6849 0.116 Uiso 1 1 calc R . .
C18 C 0.6492(3) 0.1325(3) 0.5709(4) 0.0515(19) Uani 1 1 d . . .
C19 C 0.6276(3) 0.1218(3) 0.5179(4) 0.057(2) Uani 1 1 d . . .
C20 C 0.6570(4) 0.1142(4) 0.4656(4) 0.072(3) Uani 1 1 d . . .
H20A H 0.6357 0.1067 0.4325 0.108 Uiso 1 1 calc R . .
H20B H 0.6791 0.0838 0.4717 0.108 Uiso 1 1 calc R . .
H20C H 0.6753 0.1473 0.4587 0.108 Uiso 1 1 calc R . .
C21 C 0.5400(3) 0.2454(3) 0.5200(4) 0.061(2) Uani 1 1 d . . .
C22 C 0.5617(3) 0.3024(4) 0.5220(5) 0.074(3) Uani 1 1 d . . .
H22A H 0.5683 0.3129 0.5617 0.111 Uiso 1 1 calc R . .
H22B H 0.5391 0.3282 0.5041 0.111 Uiso 1 1 calc R . .
H22C H 0.5915 0.3027 0.5014 0.111 Uiso 1 1 calc R . .
C23 C 0.5088(3) 0.2327(4) 0.4743(5) 0.074(3) Uani 1 1 d . . .
H23 H 0.5034 0.2606 0.447 0.089 Uiso 1 1 calc R . .
C24 C 0.4845(3) 0.1843(4) 0.4638(5) 0.068(2) Uani 1 1 d . . .
C25 C 0.4528(4) 0.1774(5) 0.4109(6) 0.102(4) Uani 1 1 d . . .
H25A H 0.4693 0.1553 0.3831 0.152 Uiso 1 1 calc R . .
H25B H 0.4454 0.213 0.3943 0.152 Uiso 1 1 calc R . .
H25C H 0.423 0.1594 0.4209 0.152 Uiso 1 1 calc R . .
C26 C 0.4749(3) 0.0401(4) 0.5876(4) 0.064(2) Uani 1 1 d . . .
C27 C 0.4649(4) -0.0198(4) 0.5810(5) 0.079(3) Uani 1 1 d . . .
H27A H 0.4712 -0.0311 0.5419 0.118 Uiso 1 1 calc R . .
H27B H 0.4314 -0.027 0.589 0.118 Uiso 1 1 calc R . .
H27C H 0.4857 -0.0402 0.6078 0.118 Uiso 1 1 calc R . .
C28 C 0.4419(3) 0.0735(4) 0.6145(4) 0.069(3) Uani 1 1 d . . .
H28 H 0.4123 0.0573 0.6234 0.083 Uiso 1 1 calc R . .
C29 C 0.4480(3) 0.1264(4) 0.6291(4) 0.068(2) Uani 1 1 d . . .
C30 C 0.4108(4) 0.1546(5) 0.6649(5) 0.092(4) Uani 1 1 d . . .
H30A H 0.4264 0.1687 0.6999 0.137 Uiso 1 1 calc R . .
H30B H 0.386 0.1286 0.6747 0.137 Uiso 1 1 calc R . .
H30C H 0.3963 0.1846 0.6431 0.137 Uiso 1 1 calc R . .
C31 C 0.8507(3) -0.0405(4) 0.4922(4) 0.065(2) Uani 1 1 d . . .
C32 C 0.8024(3) -0.0312(4) 0.5175(5) 0.080(3) Uani 1 1 d . . .
H32A H 0.7826 -0.0637 0.5118 0.12 Uiso 1 1 calc R . .
H32B H 0.7867 -0.0003 0.4986 0.12 Uiso 1 1 calc R . .
H32C H 0.8067 -0.0238 0.5583 0.12 Uiso 1 1 calc R . .
C33 C 0.8841(3) 0.0017(3) 0.4899(3) 0.0503(19) Uani 1 1 d . . .
C34 C 0.9284(3) -0.0021(3) 0.4634(4) 0.0523(19) Uani 1 1 d . . .
C35 C 0.9597(3) 0.0471(4) 0.4588(4) 0.061(2) Uani 1 1 d . . .
H35A H 0.9758 0.0543 0.4958 0.091 Uiso 1 1 calc R . .
H35B H 0.9401 0.0784 0.4475 0.091 Uiso 1 1 calc R . .
H35C H 0.9837 0.0407 0.4302 0.091 Uiso 1 1 calc R . .
C36 C 0.9098(3) -0.0981(4) 0.3187(4) 0.066(2) Uani 1 1 d . . .
C37 C 0.8822(4) -0.0748(6) 0.2665(5) 0.102(4) Uani 1 1 d . . .
H37A H 0.8751 -0.0365 0.273 0.153 Uiso 1 1 calc R . .
H37B H 0.8522 -0.0948 0.2603 0.153 Uiso 1 1 calc R . .
H37C H 0.9016 -0.0783 0.2328 0.153 Uiso 1 1 calc R . .
C38 C 0.9555(3) -0.1172(4) 0.3144(4) 0.069(3) Uani 1 1 d . . .
H38 H 0.9699 -0.1117 0.2788 0.083 Uiso 1 1 calc R . .
C39 C 0.9832(3) -0.1434(3) 0.3559(4) 0.056(2) Uani 1 1 d . . .
C40 C 1.0305(3) -0.1682(4) 0.3392(4) 0.067(2) Uani 1 1 d . . .
H40A H 1.0485 -0.1416 0.3177 0.101 Uiso 1 1 calc R . .
H40B H 1.0243 -0.2003 0.3156 0.101 Uiso 1 1 calc R . .
H40C H 1.0491 -0.1786 0.3737 0.101 Uiso 1 1 calc R . .
C41 C 0.8727(8) -0.2202(7) 0.4706(10) 0.139(7) Uani 1 1 d . . .
C42 C 0.8410(9) -0.2705(7) 0.4620(11) 0.254(16) Uani 1 1 d . . .
H42A H 0.8077 -0.2592 0.4551 0.38 Uiso 1 1 calc R . .
H42B H 0.8434 -0.2932 0.4962 0.38 Uiso 1 1 calc R . .
H42C H 0.8517 -0.2911 0.4291 0.38 Uiso 1 1 calc R . .
C43 C 0.8941(7) -0.2172(7) 0.5229(10) 0.135(7) Uani 1 1 d . . .
H43 H 0.886 -0.2457 0.548 0.162 Uiso 1 1 calc R . .
C44 C 0.9262(6) -0.1790(8) 0.5465(6) 0.119(6) Uani 1 1 d . . .
C45 C 0.9530(8) -0.1743(11) 0.6066(8) 0.216(13) Uani 1 1 d . . .
H45A H 0.9394 -0.2004 0.633 0.324 Uiso 1 1 calc R . .
H45B H 0.9492 -0.1375 0.6215 0.324 Uiso 1 1 calc R . .
H45C H 0.9871 -0.182 0.6027 0.324 Uiso 1 1 calc R . .
C46 C 0.7988(4) 0.3303(5) 0.7137(5) 0.092(4) Uani 1 1 d . B .
C47 C 0.7663(5) 0.3246(5) 0.6611(5) 0.106(5) Uani 1 1 d . . .
H47A H 0.7427 0.296 0.6673 0.16 Uiso 1 1 calc R . .
H47B H 0.7853 0.3152 0.6284 0.16 Uiso 1 1 calc R . .
H47C H 0.7497 0.359 0.6537 0.16 Uiso 1 1 calc R . .
C48 C 0.8321(4) 0.2908(4) 0.7284(4) 0.080(3) Uani 1 1 d . B .
C49 C 0.8644(4) 0.2931(5) 0.7767(5) 0.090(4) Uani 1 1 d . . .
C50 C 0.8986(4) 0.2476(5) 0.7909(5) 0.099(4) Uani 1 1 d . B .
H50A H 0.9307 0.2624 0.7984 0.149 Uiso 1 1 calc R . .
H50B H 0.8992 0.2224 0.7587 0.149 Uiso 1 1 calc R . .
H50C H 0.8881 0.2285 0.8247 0.149 Uiso 1 1 calc R . .
O23 O 0.7709(4) 0.4517(3) 0.8179(4) 0.112(3) Uani 1 1 d . . .
C55 C 0.8936(5) 0.4518(5) 0.9673(5) 0.100(4) Uani 1 1 d . . .
H55A H 0.8744 0.4277 0.9906 0.15 Uiso 0.75 1 calc PR A 1
H55B H 0.8882 0.4894 0.9786 0.15 Uiso 0.75 1 calc PR A 1
H55C H 0.9275 0.4428 0.9731 0.15 Uiso 0.75 1 calc PR A 1
O20A O 0.8630(7) 0.3291(9) 0.8184(8) 0.110(7) Uani 0.75 1 d P B 1
O21A O 0.8650(4) 0.4472(4) 0.7796(5) 0.098(3) Uani 0.75 1 d P B 1
O24A O 0.7769(3) 0.3395(5) 0.8490(5) 0.084(3) Uani 0.75 1 d P B 1
C51A C 0.8966(6) 0.4784(8) 0.8071(8) 0.099(5) Uani 0.75 1 d P B 1
C52A C 0.9250(8) 0.5160(7) 0.7718(10) 0.124(7) Uani 0.75 1 d P B 1
H52A H 0.9506 0.5324 0.7955 0.186 Uiso 0.75 1 calc PR B 1
H52B H 0.9041 0.5445 0.756 0.186 Uiso 0.75 1 calc PR B 1
H52C H 0.939 0.4957 0.7406 0.186 Uiso 0.75 1 calc PR B 1
C53A C 0.9034(6) 0.4766(7) 0.8658(8) 0.097(6) Uani 0.75 1 d P B 1
H53A H 0.9275 0.4999 0.8815 0.116 Uiso 0.75 1 calc PR B 1
C54A C 0.8790(7) 0.4446(7) 0.9052(7) 0.083(5) Uani 0.75 1 d P B 1
C56A C 0.7293(9) 0.4468(11) 0.8193(10) 0.133(11) Uani 0.75 1 d P B 1
C57A C 0.6954(9) 0.4928(10) 0.8075(11) 0.167(12) Uani 0.75 1 d P B 1
H57A H 0.6992 0.52 0.8378 0.251 Uiso 0.75 1 calc PR B 1
H57B H 0.6625 0.4792 0.8063 0.251 Uiso 0.75 1 calc PR B 1
H57C H 0.7024 0.5094 0.7708 0.251 Uiso 0.75 1 calc PR B 1
C58A C 0.7074(9) 0.3966(13) 0.8368(10) 0.150(11) Uani 0.75 1 d P B 1
H58A H 0.6736 0.396 0.8386 0.18 Uiso 0.75 1 calc PR B 1
C59A C 0.7334(7) 0.3458(9) 0.8523(8) 0.113(6) Uani 0.75 1 d P B 1
C60A C 0.7052(8) 0.2980(11) 0.8731(10) 0.157(10) Uani 0.75 1 d P B 1
H60A H 0.7244 0.265 0.8702 0.235 Uiso 0.75 1 calc PR B 1
H60B H 0.6757 0.2942 0.8497 0.235 Uiso 0.75 1 calc PR B 1
H60C H 0.6972 0.3039 0.9129 0.235 Uiso 0.75 1 calc PR B 1
O20B O 0.8705(19) 0.334(2) 0.804(2) 0.050(9) Uiso 0.25 1 d P B 2
O21B O 0.8489(11) 0.4169(13) 0.7620(13) 0.081(8) Uiso 0.25 1 d PD B 2
O24B O 0.7736(10) 0.3544(11) 0.8855(13) 0.070(7) Uiso 0.25 1 d PD B 2
C51B C 0.7768(14) 0.3632(15) 0.9412(16) 0.067(10) Uiso 0.25 1 d PD B 2
C52B C 0.7409(19) 0.333(2) 0.984(2) 0.119(18) Uiso 0.25 1 d PD B 2
H52D H 0.7077 0.3397 0.9714 0.178 Uiso 0.25 1 calc PR B 2
H52E H 0.7463 0.3471 1.0228 0.178 Uiso 0.25 1 calc PR B 2
H52F H 0.7472 0.2939 0.9839 0.178 Uiso 0.25 1 calc PR B 2
C53B C 0.8093(13) 0.3929(14) 0.9590(16) 0.060(9) Uiso 0.25 1 d P B 2
H53B H 0.8085 0.3988 0.999 0.072 Uiso 0.25 1 calc PR B 2
C54B C 0.8504(12) 0.4220(14) 0.9322(15) 0.047(7) Uiso 0.25 1 d P B 2
C56B C 0.7672(18) 0.482(2) 0.781(2) 0.082(12) Uiso 0.25 1 d P B 2
C57B C 0.7230(18) 0.521(2) 0.788(2) 0.080(14) Uiso 0.25 1 d P B 2
H57D H 0.704 0.5075 0.8195 0.12 Uiso 0.25 1 calc PR B 2
H57E H 0.7033 0.521 0.7529 0.12 Uiso 0.25 1 calc PR B 2
H57F H 0.7342 0.5575 0.7968 0.12 Uiso 0.25 1 calc PR B 2
C58B C 0.797(3) 0.491(3) 0.740(3) 0.14(2) Uiso 0.25 1 d P B 2
H58B H 0.7946 0.5238 0.718 0.171 Uiso 0.25 1 calc PR B 2
C59B C 0.8390(18) 0.449(2) 0.725(2) 0.089(13) Uiso 0.25 1 d P B 2
C60B C 0.8466(9) 0.4710(10) 0.6604(11) 0.033(6) Uiso 0.25 1 d P B 2
H60D H 0.87 0.5006 0.6616 0.049 Uiso 0.25 1 calc PR B 2
H60E H 0.8161 0.4843 0.6441 0.049 Uiso 0.25 1 calc PR B 2
H60F H 0.8584 0.4415 0.6368 0.049 Uiso 0.25 1 calc PR B 2
O1 O 0.76742(18) 0.2017(2) 0.5732(2) 0.0493(13) Uani 1 1 d . . .
O2 O 0.77509(18) 0.0848(2) 0.5856(2) 0.0519(13) Uani 1 1 d . . .
O3 O 0.83188(17) 0.1399(2) 0.5090(2) 0.0485(13) Uani 1 1 d . . .
O4 O 0.87292(18) 0.0958(2) 0.6109(2) 0.0501(13) Uani 1 1 d . . .
O5 O 0.86417(19) 0.2114(2) 0.6026(3) 0.0553(14) Uani 1 1 d . . .
O6 O 0.8015(2) 0.1522(3) 0.6736(3) 0.0646(16) Uani 1 1 d . . .
O7 O 0.5822(2) 0.1168(2) 0.5074(2) 0.0561(14) Uani 1 1 d . . .
O8 O 0.5804(2) 0.1286(2) 0.6276(3) 0.0596(15) Uani 1 1 d . . .
O9 O 0.55403(19) 0.2136(2) 0.5591(3) 0.0580(14) Uani 1 1 d . . .
O10 O 0.4864(2) 0.1415(2) 0.4956(3) 0.0601(15) Uani 1 1 d . . .
O11 O 0.4822(2) 0.1584(2) 0.6162(3) 0.0645(16) Uani 1 1 d . . .
O12 O 0.5142(2) 0.0567(2) 0.5673(3) 0.0620(15) Uani 1 1 d . . .
O13 O 0.94567(18) -0.0455(2) 0.4409(2) 0.0554(14) Uani 1 1 d . . .
O14 O 0.8552(2) -0.0893(3) 0.4740(3) 0.077(2) Uani 1 1 d . . .
O15 O 0.8852(2) -0.0994(3) 0.3640(3) 0.0662(17) Uani 1 1 d . . .
O16 O 0.9728(2) -0.1490(2) 0.4059(3) 0.0604(15) Uani 1 1 d . . .
O17 O 0.8814(3) -0.1904(3) 0.4337(4) 0.100(3) Uani 1 1 d . . .
O18 O 0.9416(3) -0.1346(4) 0.5173(3) 0.095(2) Uani 1 1 d . . .
O19 O 0.7903(4) 0.3756(3) 0.7408(4) 0.124(4) Uani 1 1 d . . .
O22 O 0.8504(3) 0.4138(3) 0.8910(3) 0.091(3) Uani 1 1 d . . .
Ru1 Ru 0.81891(2) 0.14786(3) 0.59236(3) 0.0462(2) Uani 1 1 d . . .
Ru2 Ru 0.53286(2) 0.13600(3) 0.56221(3) 0.0526(2) Uani 1 1 d . . .
Ru3 Ru 0.91403(3) -0.11793(3) 0.44007(3) 0.0612(2) Uani 1 1 d . . .
Ru4 Ru 0.81824(4) 0.39109(4) 0.81756(4) 0.0882(4) Uani 1 1 d D B .
O101 O 0.5295(6) 0.2266(7) 0.7091(6) 0.221(7) Uani 1 1 d . . .
O102 O 0.9792(16) 0.3989(19) 0.7106(19) 0.134(14) Uiso 0.25 1 d P C 3
O103 O 0.987(3) 0.360(2) 0.748(4) 0.20(3) Uiso 0.25 1 d P . 4
O104 O 0.4836(16) 0.4594(18) 0.7678(19) 0.141(15) Uiso 0.25 1 d P . 5
O105 O 0.6269(18) 0.307(2) 0.717(2) 0.30(2) Uiso 0.5 1 d P D 6
O106 O 0.5700(9) 0.3319(10) 0.6944(10) 0.145(8) Uiso 0.5 1 d P E 7
O107 O 0.492(2) 0.3937(15) 0.760(3) 0.144(17) Uiso 0.25 1 d P . 7

loop_
_atom_site_aniso_label
_atom_site_aniso_U_11
_atom_site_aniso_U_22
_atom_site_aniso_U_33
_atom_site_aniso_U_23
_atom_site_aniso_U_13
_atom_site_aniso_U_12
C1 0.042(4) 0.056(5) 0.053(5) 0.004(4) 0.006(3) 0.006(4)
C2 0.043(4) 0.059(5) 0.072(6) 0.003(4) 0.009(4) 0.010(4)
C3 0.037(4) 0.056(5) 0.052(5) 0.004(4) 0.009(3) 0.003(3)
C4 0.047(5) 0.054(5) 0.059(5) 0.009(4) 0.016(4) -0.001(4)
C5 0.050(5) 0.055(5) 0.082(6) 0.016(5) 0.009(4) -0.002(4)
C6 0.077(7) 0.091(8) 0.059(6) -0.019(6) -0.002(5) 0.039(6)
C7 0.106(9) 0.123(10) 0.068(7) -0.017(7) 0.019(6) 0.031(8)
C8 0.073(6) 0.063(6) 0.061(6) -0.010(5) -0.017(5) 0.021(5)
C9 0.052(5) 0.050(5) 0.079(6) -0.012(5) -0.021(5) 0.014(4)
C10 0.083(7) 0.054(6) 0.100(8) 0.000(5) -0.028(6) 0.005(5)
C11 0.040(4) 0.058(5) 0.052(5) -0.004(4) 0.008(3) -0.004(4)
C12 0.053(5) 0.077(6) 0.054(5) -0.005(4) -0.001(4) 0.003(4)
C13 0.036(4) 0.054(5) 0.055(5) -0.003(4) 0.009(3) 0.001(3)
C14 0.045(4) 0.050(5) 0.058(5) 0.000(4) 0.003(4) 0.012(4)
C15 0.074(6) 0.073(6) 0.065(6) -0.011(5) -0.009(5) 0.030(5)
C16 0.044(5) 0.061(5) 0.069(6) 0.003(4) 0.006(4) -0.002(4)
C17 0.053(5) 0.117(9) 0.062(6) 0.004(6) 0.013(5) 0.001(5)
C18 0.049(5) 0.050(5) 0.056(5) 0.009(4) 0.013(4) 0.007(4)
C19 0.050(5) 0.053(5) 0.069(6) 0.009(4) 0.004(4) -0.005(4)
C20 0.077(7) 0.081(7) 0.058(6) 0.000(5) 0.015(5) 0.002(5)
C21 0.043(4) 0.047(5) 0.093(7) 0.009(5) 0.013(5) -0.005(4)
C22 0.060(6) 0.051(5) 0.112(8) -0.001(5) 0.010(5) -0.006(4)
C23 0.067(6) 0.059(6) 0.094(8) 0.025(5) -0.014(5) -0.010(5)
C24 0.050(5) 0.063(6) 0.091(7) 0.009(5) -0.006(5) 0.001(4)
C25 0.096(8) 0.077(7) 0.128(10) 0.029(7) -0.051(8) -0.023(6)
C26 0.063(6) 0.065(6) 0.062(6) 0.007(4) 0.002(4) -0.017(5)
C27 0.081(7) 0.060(6) 0.095(8) -0.001(5) 0.004(6) -0.015(5)
C28 0.055(5) 0.073(6) 0.079(7) 0.008(5) 0.010(5) -0.021(5)
C29 0.058(6) 0.076(7) 0.071(6) -0.001(5) 0.015(5) -0.004(5)
C30 0.071(7) 0.106(9) 0.100(9) 0.002(7) 0.040(6) -0.008(6)
C31 0.060(5) 0.065(6) 0.072(6) -0.015(5) 0.019(5) 0.009(4)
C32 0.056(6) 0.082(7) 0.103(8) -0.023(6) 0.026(5) -0.010(5)
C33 0.044(4) 0.057(5) 0.051(5) -0.006(4) 0.009(3) 0.001(4)
C34 0.045(4) 0.057(5) 0.055(5) -0.008(4) 0.000(4) 0.001(4)
C35 0.047(5) 0.066(6) 0.069(6) -0.013(5) 0.010(4) -0.001(4)
C36 0.057(5) 0.063(6) 0.076(6) -0.002(5) -0.007(5) 0.001(4)
C37 0.084(8) 0.114(10) 0.107(10) 0.006(8) -0.015(7) 0.032(7)
C38 0.065(6) 0.090(7) 0.054(5) 0.016(5) 0.008(4) 0.021(5)
C39 0.051(5) 0.050(5) 0.065(6) -0.009(4) -0.003(4) -0.001(4)
C40 0.056(5) 0.081(6) 0.064(6) -0.011(5) 0.007(4) 0.021(5)
C41 0.188(19) 0.104(13) 0.130(15) -0.038(12) 0.071(15) 0.004(12)
C42 0.33(3) 0.099(12) 0.35(3) -0.098(17) 0.24(3) -0.111(16)
C43 0.152(16) 0.088(11) 0.168(19) 0.011(11) 0.067(14) -0.014(10)
C44 0.134(13) 0.159(15) 0.066(8) 0.032(9) 0.045(8) 0.062(11)
C45 0.176(19) 0.36(3) 0.113(14) 0.098(18) 0.063(13) 0.10(2)
C46 0.101(8) 0.087(7) 0.085(7) -0.037(6) -0.041(6) 0.043(7)
C47 0.110(9) 0.105(9) 0.100(9) -0.041(7) -0.043(7) 0.059(8)
C48 0.078(7) 0.084(7) 0.075(7) -0.028(6) -0.020(5) 0.035(6)
C49 0.087(7) 0.087(8) 0.093(8) -0.041(6) -0.030(6) 0.044(6)
C50 0.105(9) 0.090(8) 0.101(9) -0.036(7) -0.032(7) 0.049(7)
O23 0.131(8) 0.095(6) 0.105(6) -0.052(5) -0.056(6) 0.078(6)
C55 0.107(9) 0.089(8) 0.100(9) -0.033(7) -0.049(7) 0.035(7)
O20A 0.110(13) 0.125(13) 0.092(14) -0.045(11) -0.054(11) 0.078(10)
O21A 0.122(9) 0.081(7) 0.088(7) -0.024(6) -0.038(7) 0.000(6)
O24A 0.053(6) 0.124(9) 0.074(7) 0.004(6) -0.002(5) 0.011(5)
C51A 0.087(11) 0.103(13) 0.106(13) -0.023(11) -0.012(10) 0.033(10)
C52A 0.139(17) 0.072(11) 0.160(19) -0.017(11) -0.021(14) -0.011(11)
C53A 0.083(11) 0.095(12) 0.109(14) -0.037(11) -0.047(10) 0.032(9)
C54A 0.094(11) 0.084(11) 0.069(10) -0.035(9) -0.026(9) 0.044(9)
C56A 0.123(18) 0.15(2) 0.116(16) -0.072(16) -0.064(14) 0.107(17)
C57A 0.15(2) 0.16(2) 0.19(2) -0.072(19) -0.066(19) 0.113(19)
C58A 0.114(18) 0.22(3) 0.118(17) -0.037(19) -0.013(13) 0.10(2)
C59A 0.085(12) 0.159(19) 0.097(13) -0.029(12) 0.015(10) 0.008(12)
C60A 0.114(16) 0.22(3) 0.134(19) 0.043(18) 0.042(14) 0.018(18)
O1 0.040(3) 0.045(3) 0.062(3) 0.001(2) 0.003(2) 0.008(2)
O2 0.045(3) 0.045(3) 0.066(4) 0.009(3) 0.013(3) 0.001(2)
O3 0.036(3) 0.056(3) 0.054(3) 0.002(3) 0.005(2) -0.001(2)
O4 0.046(3) 0.047(3) 0.056(3) -0.004(3) -0.001(2) 0.013(2)
O5 0.048(3) 0.046(3) 0.072(4) -0.009(3) -0.002(3) 0.003(2)
O6 0.071(4) 0.071(4) 0.053(3) 0.000(3) 0.014(3) 0.019(3)
O7 0.052(3) 0.059(3) 0.058(3) 0.004(3) 0.009(3) -0.003(3)
O8 0.046(3) 0.074(4) 0.059(4) 0.001(3) 0.008(3) 0.002(3)
O9 0.046(3) 0.050(3) 0.078(4) -0.004(3) 0.005(3) -0.010(3)
O10 0.046(3) 0.060(4) 0.073(4) 0.003(3) -0.011(3) -0.006(3)
O11 0.048(3) 0.062(4) 0.085(4) -0.004(3) 0.021(3) -0.005(3)
O12 0.063(4) 0.048(3) 0.075(4) 0.006(3) 0.007(3) -0.007(3)
O13 0.043(3) 0.061(3) 0.063(4) -0.014(3) 0.006(3) -0.004(3)
O14 0.063(4) 0.079(5) 0.091(5) -0.029(4) 0.036(4) -0.013(3)
O15 0.039(3) 0.069(4) 0.090(5) -0.009(3) -0.008(3) 0.004(3)
O16 0.059(4) 0.065(4) 0.058(4) -0.005(3) 0.008(3) 0.012(3)
O17 0.119(7) 0.061(5) 0.123(7) -0.016(5) 0.064(6) -0.015(4)
O18 0.107(6) 0.121(7) 0.059(4) 0.001(4) 0.018(4) 0.028(5)
O19 0.155(8) 0.103(6) 0.107(6) -0.054(5) -0.083(6) 0.072(6)
O22 0.093(5) 0.090(5) 0.087(6) -0.041(4) -0.046(4) 0.040(5)
Ru1 0.0395(4) 0.0463(4) 0.0531(4) -0.0014(3) 0.0056(3) 0.0057(3)
Ru2 0.0426(4) 0.0543(4) 0.0611(4) 0.0021(3) 0.0071(3) -0.0043(3)
Ru3 0.0587(5) 0.0584(5) 0.0676(5) -0.0107(4) 0.0170(4) 0.0012(3)
Ru4 0.0951(7) 0.0823(6) 0.0839(6) -0.0389(5) -0.0399(5) 0.0493(5)
O101 0.262(18) 0.231(17) 0.168(13) -0.075(12) -0.008(12) -0.011(14)

loop_
_atom_type_symbol
_atom_type_description
_atom_type_scat_dispersion_real
_atom_type_scat_dispersion_imag
_atom_type_scat_source
C C 0.0033 0.0016 'International Tables Vol C Tables 4.2.6.8 and 6.1.1.4'
H H 0 0 'International Tables Vol C Tables 4.2.6.8 and 6.1.1.4'
O O 0.0106 0.006 'International Tables Vol C Tables 4.2.6.8 and 6.1.1.4'
Ru Ru -1.2594 0.8363 'International Tables Vol C Tables 4.2.6.8 and 6.1.1.4'

loop_
_geom_angle_atom_site_label_1
_geom_angle_atom_site_label_2
_geom_angle_atom_site_label_3
_geom_angle
O1 C1 C3 126.6(7)
O1 C1 C2 111.9(7)
C3 C1 C2 121.5(7)
C1 C2 H2A 109.5
C1 C2 H2B 109.5
H2A C2 H2B 109.5
C1 C2 H2C 109.5
H2A C2 H2C 109.5
H2B C2 H2C 109.5
C1 C3 C4 126.6(7)
C1 C3 C18 117.6(7)
C4 C3 C18 115.8(7)
O2 C4 C3 125.2(7)
O2 C4 C5 113.8(7)
C3 C4 C5 121.0(7)
C4 C5 H5A 109.5
C4 C5 H5B 109.5
H5A C5 H5B 109.5
C4 C5 H5C 109.5
H5A C5 H5C 109.5
H5B C5 H5C 109.5
O6 C6 C8 126.5(9)
O6 C6 C7 111.0(11)
C8 C6 C7 122.4(10)
C6 C7 H7A 109.5
C6 C7 H7B 109.5
H7A C7 H7B 109.5
C6 C7 H7C 109.5
H7A C7 H7C 109.5
H7B C7 H7C 109.5
C6 C8 C9 124.1(8)
C6 C8 C48 118.3(10)
C9 C8 C48 117.6(10)
O5 C9 C8 125.9(9)
O5 C9 C10 114.8(9)
C8 C9 C10 119.2(9)
C9 C10 H10A 109.5
C9 C10 H10B 109.5
H10A C10 H10B 109.5
C9 C10 H10C 109.5
H10A C10 H10C 109.5
H10B C10 H10C 109.5
O3 C11 C13 126.7(7)
O3 C11 C12 113.5(7)
C13 C11 C12 119.9(7)
C11 C12 H12A 109.5
C11 C12 H12B 109.5
H12A C12 H12B 109.5
C11 C12 H12C 109.5
H12A C12 H12C 109.5
H12B C12 H12C 109.5
C11 C13 C14 122.2(7)
C11 C13 C33 120.0(7)
C14 C13 C33 117.8(7)
O4 C14 C13 126.5(7)
O4 C14 C15 112.7(7)
C13 C14 C15 120.7(7)
C14 C15 H15A 109.5
C14 C15 H15B 109.5
H15A C15 H15B 109.5
C14 C15 H15C 109.5
H15A C15 H15C 109.5
H15B C15 H15C 109.5
O8 C16 C18 124.2(8)
O8 C16 C17 115.2(8)
C18 C16 C17 120.6(8)
C16 C17 H17A 109.5
C16 C17 H17B 109.5
H17A C17 H17B 109.5
C16 C17 H17C 109.5
H17A C17 H17C 109.5
H17B C17 H17C 109.5
C19 C18 C16 125.3(8)
C19 C18 C3 117.8(7)
C16 C18 C3 116.5(8)
O7 C19 C18 125.6(8)
O7 C19 C20 113.2(8)
C18 C19 C20 121.1(8)
C19 C20 H20A 109.5
C19 C20 H20B 109.5
H20A C20 H20B 109.5
C19 C20 H20C 109.5
H20A C20 H20C 109.5
H20B C20 H20C 109.5
O9 C21 C23 126.2(8)
O9 C21 C22 116.0(8)
C23 C21 C22 117.8(9)
C21 C22 H22A 109.5
C21 C22 H22B 109.5
H22A C22 H22B 109.5
C21 C22 H22C 109.5
H22A C22 H22C 109.5
H22B C22 H22C 109.5
C24 C23 C21 128.1(9)
C24 C23 H23 115.9
C21 C23 H23 115.9
O10 C24 C23 126.1(9)
O10 C24 C25 113.1(8)
C23 C24 C25 120.8(9)
C24 C25 H25A 109.5
C24 C25 H25B 109.5
H25A C25 H25B 109.5
C24 C25 H25C 109.5
H25A C25 H25C 109.5
H25B C25 H25C 109.5
O12 C26 C28 124.6(8)
O12 C26 C27 115.7(9)
C28 C26 C27 119.7(8)
C26 C27 H27A 109.5
C26 C27 H27B 109.5
H27A C27 H27B 109.5
C26 C27 H27C 109.5
H27A C27 H27C 109.5
H27B C27 H27C 109.5
C29 C28 C26 126.7(8)
C29 C28 H28 116.6
C26 C28 H28 116.6
O11 C29 C28 128.1(9)
O11 C29 C30 112.2(9)
C28 C29 C30 119.7(9)
C29 C30 H30A 109.5
C29 C30 H30B 109.5
H30A C30 H30B 109.5
C29 C30 H30C 109.5
H30A C30 H30C 109.5
H30B C30 H30C 109.5
O14 C31 C33 127.5(8)
O14 C31 C32 111.8(8)
C33 C31 C32 120.7(8)
C31 C32 H32A 109.5
C31 C32 H32B 109.5
H32A C32 H32B 109.5
C31 C32 H32C 109.5
H32A C32 H32C 109.5
H32B C32 H32C 109.5
C31 C33 C34 124.5(8)
C31 C33 C13 116.8(7)
C34 C33 C13 118.7(7)
O13 C34 C33 125.6(8)
O13 C34 C35 114.3(7)
C33 C34 C35 120.1(7)
C34 C35 H35A 109.5
C34 C35 H35B 109.5
H35A C35 H35B 109.5
C34 C35 H35C 109.5
H35A C35 H35C 109.5
H35B C35 H35C 109.5
O15 C36 C38 125.6(9)
O15 C36 C37 113.5(9)
C38 C36 C37 120.9(10)
C36 C37 H37A 109.5
C36 C37 H37B 109.5
H37A C37 H37B 109.5
C36 C37 H37C 109.5
H37A C37 H37C 109.5
H37B C37 H37C 109.5
C36 C38 C39 127.5(9)
C36 C38 H38 116.3
C39 C38 H38 116.3
O16 C39 C38 125.5(8)
O16 C39 C40 116.1(8)
C38 C39 C40 118.4(9)
C39 C40 H40A 109.5
C39 C40 H40B 109.5
H40A C40 H40B 109.5
C39 C40 H40C 109.5
H40A C40 H40C 109.5
H40B C40 H40C 109.5
O17 C41 C43 123(2)
O17 C41 C42 123(2)
C43 C41 C42 114(2)
C41 C42 H42A 109.5
C41 C42 H42B 109.5
H42A C42 H42B 109.5
C41 C42 H42C 109.5
H42A C42 H42C 109.5
H42B C42 H42C 109.5
C41 C43 C44 130.8(17)
C41 C43 H43 114.6
C44 C43 H43 114.6
O18 C44 C43 123.3(14)
O18 C44 C45 103.9(17)
C43 C44 C45 132.8(18)
C44 C45 H45A 109.5
C44 C45 H45B 109.5
H45A C45 H45B 109.5
C44 C45 H45C 109.5
H45A C45 H45C 109.5
H45B C45 H45C 109.5
O19 C46 C48 127.8(9)
O19 C46 C47 111.0(8)
C48 C46 C47 121.2(9)
C46 C47 H47A 109.5
C46 C47 H47B 109.5
H47A C47 H47B 109.5
C46 C47 H47C 109.5
H47A C47 H47C 109.5
H47B C47 H47C 109.5
C46 C48 C49 124.9(9)
C46 C48 C8 116.1(8)
C49 C48 C8 119.1(8)
O20B C49 O20A 19(2)
O20B C49 C48 122(3)
O20A C49 C48 125.5(11)
O20B C49 C50 116(3)
O20A C49 C50 111.9(11)
C48 C49 C50 121.7(9)
C49 C50 H50A 109.5
C49 C50 H50B 109.5
H50A C50 H50B 109.5
C49 C50 H50C 109.5
H50A C50 H50C 109.5
H50B C50 H50C 109.5
C56B O23 C56A 91(3)
C56B O23 Ru4 122(3)
C56A O23 Ru4 125.6(14)
C54A C55 H55A 109.5
C54A C55 H55B 109.5
H55A C55 H55B 109.5
C54A C55 H55C 109.5
H55A C55 H55C 109.5
H55B C55 H55C 109.5
C49 O20A Ru4 123.3(12)
C51A O21A Ru4 125.7(12)
C59A O24A Ru4 124.1(14)
O21A C51A C53A 122.3(19)
O21A C51A C52A 116.6(16)
C53A C51A C52A 121.1(18)
C51A C53A C54A 128.1(16)
C51A C53A H53A 115.9
C54A C53A H53A 115.9
O22 C54A C53A 122.0(15)
O22 C54A C55 121.3(19)
C53A C54A C55 116.6(16)
O23 C56A C58A 121.8(18)
O23 C56A C57A 123(3)
C58A C56A C57A 115(2)
C56A C58A C59A 126(2)
C56A C58A H58A 117.2
C59A C58A H58A 117.2
O24A C59A C58A 124(2)
O24A C59A C60A 117(2)
C58A C59A C60A 119(2)
C49 O20B Ru4 125(4)
C59B O21B Ru4 133(3)
C51B O24B Ru4 128(2)
C53B C51B O24B 117(3)
C53B C51B C52B 122(4)
O24B C51B C52B 121(4)
C51B C52B H52D 109.5
C51B C52B H52E 109.5
H52D C52B H52E 109.5
C51B C52B H52F 109.5
H52D C52B H52F 109.5
H52E C52B H52F 109.5
C51B C53B C54B 135(4)
C51B C53B H53B 112.6
C54B C53B H53B 112.6
O22 C54B C53B 110(3)
O23 C56B C58B 128(6)
O23 C56B C57B 111(4)
C58B C56B C57B 120(5)
C56B C57B H57D 109.5
C56B C57B H57E 109.5
H57D C57B H57E 109.5
C56B C57B H57F 109.5
H57D C57B H57F 109.5
H57E C57B H57F 109.5
C56B C58B C59B 122(6)
C56B C58B H58B 119.2
C59B C58B H58B 119.2
O21B C59B C58B 116(5)
O21B C59B C60B 149(4)
C58B C59B C60B 95(4)
C59B C60B H60D 109.5
C59B C60B H60E 109.5
H60D C60B H60E 109.5
C59B C60B H60F 109.5
H60D C60B H60F 109.5
H60E C60B H60F 109.5
C1 O1 Ru1 122.9(5)
C4 O2 Ru1 123.9(5)
C11 O3 Ru1 121.3(5)
C14 O4 Ru1 123.7(5)
C9 O5 Ru1 124.7(6)
C6 O6 Ru1 122.5(7)
C19 O7 Ru2 124.0(6)
C16 O8 Ru2 124.3(6)
C21 O9 Ru2 122.5(6)
C24 O10 Ru2 121.2(6)
C29 O11 Ru2 121.9(6)
C26 O12 Ru2 123.9(6)
C34 O13 Ru3 124.9(5)
C31 O14 Ru3 124.1(6)
C36 O15 Ru3 122.3(5)
C39 O16 Ru3 124.5(6)
C41 O17 Ru3 127.7(12)
C44 O18 Ru3 120.2(10)
C46 O19 Ru4 122.2(6)
C54B O22 C54A 67(2)
C54B O22 Ru4 152(2)
C54A O22 Ru4 136.6(12)
O2 Ru1 O6 86.9(3)
O2 Ru1 O1 93.7(2)
O6 Ru1 O1 88.9(2)
O2 Ru1 O3 88.8(2)
O6 Ru1 O3 175.5(2)
O1 Ru1 O3 90.0(2)
O2 Ru1 O4 88.5(2)
O6 Ru1 O4 92.0(2)
O1 Ru1 O4 177.7(2)
O3 Ru1 O4 89.2(2)
O2 Ru1 O5 177.6(2)
O6 Ru1 O5 91.1(3)
O1 Ru1 O5 87.4(2)
O3 Ru1 O5 93.3(2)
O4 Ru1 O5 90.4(2)
O7 Ru2 O10 87.5(2)
O7 Ru2 O8 90.9(2)
O10 Ru2 O8 178.2(3)
O7 Ru2 O9 89.5(2)
O10 Ru2 O9 95.2(2)
O8 Ru2 O9 85.7(3)
O7 Ru2 O11 177.6(2)
O10 Ru2 O11 91.2(3)
O8 Ru2 O11 90.3(3)
O9 Ru2 O11 88.7(2)
O7 Ru2 O12 89.7(2)
O10 Ru2 O12 87.2(2)
O8 Ru2 O12 91.9(3)
O9 Ru2 O12 177.4(3)
O11 Ru2 O12 92.2(2)
O14 Ru3 O15 87.9(3)
O14 Ru3 O18 90.4(3)
O15 Ru3 O18 178.1(3)
O14 Ru3 O13 92.9(2)
O15 Ru3 O13 88.1(2)
O18 Ru3 O13 91.1(3)
O14 Ru3 O16 178.4(3)
O15 Ru3 O16 92.3(3)
O18 Ru3 O16 89.4(3)
O13 Ru3 O16 88.6(2)
O14 Ru3 O17 88.0(3)
O15 Ru3 O17 88.2(4)
O18 Ru3 O17 92.5(4)
O13 Ru3 O17 176.2(3)
O16 Ru3 O17 90.4(3)
O21B Ru4 O24A 151.8(12)
O21B Ru4 O19 64.5(12)
O24A Ru4 O19 89.9(5)
O21B Ru4 O20A 87.7(12)
O24A Ru4 O20A 82.6(7)
O19 Ru4 O20A 95.1(6)
O21B Ru4 O22 109.3(12)
O24A Ru4 O22 96.6(4)
O19 Ru4 O22 173.4(5)
O20A Ru4 O22 86.8(6)
O21B Ru4 O23 94.3(11)
O24A Ru4 O23 95.0(5)
O19 Ru4 O23 84.7(3)
O20A Ru4 O23 177.6(8)
O22 Ru4 O23 93.7(3)
O21B Ru4 O20B 76.0(16)
O24A Ru4 O20B 92.8(11)
O19 Ru4 O20B 89.1(15)
O20A Ru4 O20B 11.8(15)
O22 Ru4 O20B 91.6(15)
O23 Ru4 O20B 170.0(13)
O21B Ru4 O21A 26.2(11)
O24A Ru4 O21A 177.9(5)
O19 Ru4 O21A 88.4(5)
O20A Ru4 O21A 96.2(7)
O22 Ru4 O21A 85.1(4)
O23 Ru4 O21A 86.1(5)
O20B Ru4 O21A 85.9(11)
O21B Ru4 O24B 175.4(14)
O24A Ru4 O24B 24.3(7)
O19 Ru4 O24B 110.9(9)
O20A Ru4 O24B 92.9(10)
O22 Ru4 O24B 75.2(8)
O23 Ru4 O24B 85.0(8)
O20B Ru4 O24B 104.5(13)
O21A Ru4 O24B 157.8(8)

loop_
_geom_bond_atom_site_label_1
_geom_bond_atom_site_label_2
_geom_bond_distance
C1 O1 1.291(9)
C1 C3 1.375(11)
C1 C2 1.521(11)
C2 H2A 0.98
C2 H2B 0.98
C2 H2C 0.98
C3 C4 1.412(11)
C3 C18 1.528(11)
C4 O2 1.285(9)
C4 C5 1.502(11)
C5 H5A 0.98
C5 H5B 0.98
C5 H5C 0.98
C6 O6 1.310(12)
C6 C8 1.399(15)
C6 C7 1.525(14)
C7 H7A 0.98
C7 H7B 0.98
C7 H7C 0.98
C8 C9 1.416(14)
C8 C48 1.506(13)
C9 O5 1.247(10)
C9 C10 1.486(13)
C10 H10A 0.98
C10 H10B 0.98
C10 H10C 0.98
C11 O3 1.300(9)
C11 C13 1.412(11)
C11 C12 1.487(11)
C12 H12A 0.98
C12 H12B 0.98
C12 H12C 0.98
C13 C14 1.416(11)
C13 C33 1.488(11)
C14 O4 1.271(9)
C14 C15 1.535(11)
C15 H15A 0.98
C15 H15B 0.98
C15 H15C 0.98
C16 O8 1.278(10)
C16 C18 1.417(12)
C16 C17 1.491(13)
C17 H17A 0.98
C17 H17B 0.98
C17 H17C 0.98
C18 C19 1.389(12)
C19 O7 1.290(10)
C19 C20 1.515(13)
C20 H20A 0.98
C20 H20B 0.98
C20 H20C 0.98
C21 O9 1.262(10)
C21 C23 1.394(13)
C21 C22 1.532(12)
C22 H22A 0.98
C22 H22B 0.98
C22 H22C 0.98
C23 C24 1.392(13)
C23 H23 0.95
C24 O10 1.294(11)
C24 C25 1.511(14)
C25 H25A 0.98
C25 H25B 0.98
C25 H25C 0.98
C26 O12 1.280(10)
C26 C28 1.404(13)
C26 C27 1.513(13)
C27 H27A 0.98
C27 H27B 0.98
C27 H27C 0.98
C28 C29 1.361(14)
C28 H28 0.95
C29 O11 1.286(11)
C29 C30 1.529(13)
C30 H30A 0.98
C30 H30B 0.98
C30 H30C 0.98
C31 O14 1.285(11)
C31 C33 1.403(12)
C31 C32 1.513(12)
C32 H32A 0.98
C32 H32B 0.98
C32 H32C 0.98
C33 C34 1.411(11)
C34 O13 1.294(9)
C34 C35 1.504(12)
C35 H35A 0.98
C35 H35B 0.98
C35 H35C 0.98
C36 O15 1.289(11)
C36 C38 1.370(13)
C36 C37 1.538(14)
C37 H37A 0.98
C37 H37B 0.98
C37 H37C 0.98
C38 C39 1.383(12)
C38 H38 0.95
C39 O16 1.227(10)
C39 C40 1.523(12)
C40 H40A 0.98
C40 H40B 0.98
C40 H40C 0.98
C41 O17 1.17(2)
C41 C43 1.35(3)
C41 C42 1.53(2)
C42 H42A 0.98
C42 H42B 0.98
C42 H42C 0.98
C43 C44 1.40(2)
C43 H43 0.95
C44 O18 1.370(18)
C44 C45 1.58(3)
C45 H45A 0.98
C45 H45B 0.98
C45 H45C 0.98
C46 O19 1.314(12)
C46 C48 1.383(13)
C46 C47 1.515(14)
C47 H47A 0.98
C47 H47B 0.98
C47 H47C 0.98
C48 C49 1.426(14)
C49 O20B 1.20(5)
C49 O20A 1.32(2)
C49 C50 1.503(13)
C50 H50A 0.98
C50 H50B 0.98
C50 H50C 0.98
O23 C56B 1.15(5)
O23 C56A 1.17(3)
O23 Ru4 1.997(7)
C55 C54A 1.511(18)
C55 H55A 0.98
C55 H55B 0.98
C55 H55C 0.98
O20A Ru4 1.978(19)
O21A C51A 1.32(2)
O21A Ru4 2.125(13)
O24A C59A 1.23(2)
O24A Ru4 1.890(11)
C51A C53A 1.38(2)
C51A C52A 1.49(3)
C52A H52A 0.98
C52A H52B 0.98
C52A H52C 0.98
C53A C54A 1.41(2)
C53A H53A 0.95
C54A O22 1.145(19)
C56A C58A 1.45(4)
C56A C57A 1.50(2)
C57A H57A 0.98
C57A H57B 0.98
C57A H57C 0.98
C58A C59A 1.49(3)
C58A H58A 0.95
C59A C60A 1.51(3)
C60A H60A 0.98
C60A H60B 0.98
C60A H60C 0.98
O20B Ru4 2.07(6)
O21B C59B 1.19(5)
O21B Ru4 1.71(3)
O24B C51B 1.32(5)
O24B Ru4 2.25(3)
C51B C53B 1.23(5)
C51B C52B 1.63(3)
C52B H52D 0.98
C52B H52E 0.98
C52B H52F 0.98
C53B C54B 1.51(5)
C53B H53B 0.95
C54B O22 0.99(3)
C56B C58B 1.33(8)
C56B C57B 1.57(7)
C57B H57D 0.98
C57B H57E 0.98
C57B H57F 0.98
C58B C59B 1.61(8)
C58B H58B 0.95
C59B C60B 1.65(5)
C60B H60D 0.98
C60B H60E 0.98
C60B H60F 0.98
O1 Ru1 1.999(5)
O2 Ru1 1.985(5)
O3 Ru1 2.013(5)
O4 Ru1 2.019(5)
O5 Ru1 2.024(5)
O6 Ru1 1.990(6)
O7 Ru2 1.980(6)
O8 Ru2 2.002(6)
O9 Ru2 2.006(5)
O10 Ru2 2.001(6)
O11 Ru2 2.012(6)
O12 Ru2 2.030(6)
O13 Ru3 1.996(6)
O14 Ru3 1.987(6)
O15 Ru3 1.987(7)
O16 Ru3 2.008(6)
O17 Ru3 2.010(8)
O18 Ru3 1.988(8)
O19 Ru4 1.976(7)
O22 Ru4 1.996(7)

loop_
_geom_torsion_atom_site_label_1
_geom_torsion_atom_site_label_2
_geom_torsion_atom_site_label_3
_geom_torsion_atom_site_label_4
_geom_torsion
O1 C1 C3 C4 -7.0(14)
C2 C1 C3 C4 170.8(8)
O1 C1 C3 C18 176.5(8)
C2 C1 C3 C18 -5.7(12)
C1 C3 C4 O2 5.6(14)
C18 C3 C4 O2 -177.9(8)
C1 C3 C4 C5 -175.6(8)
C18 C3 C4 C5 0.9(12)
O6 C6 C8 C9 -5.8(15)
C7 C6 C8 C9 171.4(9)
O6 C6 C8 C48 176.3(8)
C7 C6 C8 C48 -6.6(14)
C6 C8 C9 O5 9.8(14)
C48 C8 C9 O5 -172.2(8)
C6 C8 C9 C10 -168.2(9)
C48 C8 C9 C10 9.8(12)
O3 C11 C13 C14 -4.9(12)
C12 C11 C13 C14 174.5(7)
O3 C11 C13 C33 175.4(7)
C12 C11 C13 C33 -5.2(11)
C11 C13 C14 O4 11.2(13)
C33 C13 C14 O4 -169.0(8)
C11 C13 C14 C15 -165.4(8)
C33 C13 C14 C15 14.3(11)
O8 C16 C18 C19 -6.4(14)
C17 C16 C18 C19 172.7(9)
O8 C16 C18 C3 -179.2(8)
C17 C16 C18 C3 -0.2(12)
C1 C3 C18 C19 92.2(10)
C4 C3 C18 C19 -84.6(10)
C1 C3 C18 C16 -94.3(9)
C4 C3 C18 C16 88.8(10)
C16 C18 C19 O7 8.1(14)
C3 C18 C19 O7 -179.1(8)
C16 C18 C19 C20 -171.3(8)
C3 C18 C19 C20 1.5(12)
O9 C21 C23 C24 4.0(17)
C22 C21 C23 C24 -179.1(10)
C21 C23 C24 O10 0.6(18)
C21 C23 C24 C25 -178.4(11)
O12 C26 C28 C29 -7.7(17)
C27 C26 C28 C29 172.4(10)
C26 C28 C29 O11 8.2(18)
C26 C28 C29 C30 -172.4(10)
O14 C31 C33 C34 3.8(16)
C32 C31 C33 C34 -175.1(9)
O14 C31 C33 C13 -174.4(9)
C32 C31 C33 C13 6.8(13)
C11 C13 C33 C31 -91.4(10)
C14 C13 C33 C31 88.9(10)
C11 C13 C33 C34 90.4(9)
C14 C13 C33 C34 -89.4(10)
C31 C33 C34 O13 -4.5(14)
C13 C33 C34 O13 173.6(8)
C31 C33 C34 C35 174.6(9)
C13 C33 C34 C35 -7.2(12)
O15 C36 C38 C39 3.4(18)
C37 C36 C38 C39 -173.8(11)
C36 C38 C39 O16 -8.2(17)
C36 C38 C39 C40 171.5(10)
O17 C41 C43 C44 5(3)
C42 C41 C43 C44 178.0(17)
C41 C43 C44 O18 1(3)
C41 C43 C44 C45 -178.4(18)
O19 C46 C48 C49 -1(2)
C47 C46 C48 C49 179.3(14)
O19 C46 C48 C8 178.9(14)
C47 C46 C48 C8 -1(2)
C6 C8 C48 C46 -94.1(13)
C9 C8 C48 C46 87.8(13)
C6 C8 C48 C49 85.7(14)
C9 C8 C48 C49 -92.4(13)
C46 C48 C49 O20B -12(3)
C8 C48 C49 O20B 168(3)
C46 C48 C49 O20A 10(3)
C8 C48 C49 O20A -170.0(18)
C46 C48 C49 C50 178.0(14)
C8 C48 C49 C50 -2(2)
O20B C49 O20A Ru4 80(11)
C48 C49 O20A Ru4 -6(3)
C50 C49 O20A Ru4 -174.7(12)
Ru4 O21A C51A C53A 2(2)
Ru4 O21A C51A C52A -178.6(11)
O21A C51A C53A C54A -2(3)
C52A C51A C53A C54A 178.5(15)
C51A C53A C54A O22 3(2)
C51A C53A C54A C55 -179.1(13)
C56B O23 C56A C58A 150(3)
Ru4 O23 C56A C58A 17(3)
C56B O23 C56A C57A -35(3)
Ru4 O23 C56A C57A -167.2(14)
O23 C56A C58A C59A -3(4)
C57A C56A C58A C59A -178.3(18)
Ru4 O24A C59A C58A -5(3)
Ru4 O24A C59A C60A 173.9(14)
C56A C58A C59A O24A -4(3)
C56A C58A C59A C60A 176(2)
O20A C49 O20B Ru4 -73(10)
C48 C49 O20B Ru4 34(4)
C50 C49 O20B Ru4 -156(2)
Ru4 O24B C51B C53B -4(5)
Ru4 O24B C51B C52B 180(3)
O24B C51B C53B C54B -3(7)
C52B C51B C53B C54B 173(4)
C51B C53B C54B O22 -2(6)
C56A O23 C56B C58B -150(6)
Ru4 O23 C56B C58B -15(7)
C56A O23 C56B C57B 38(4)
Ru4 O23 C56B C57B 172(2)
O23 C56B C58B C59B 17(10)
C57B C56B C58B C59B -172(5)
Ru4 O21B C59B C58B 25(7)
Ru4 O21B C59B C60B -152(6)
C56B C58B C59B O21B -19(9)
C56B C58B C59B C60B 159(6)
C3 C1 O1 Ru1 -2.2(11)
C2 C1 O1 Ru1 179.9(5)
C3 C4 O2 Ru1 4.7(12)
C5 C4 O2 Ru1 -174.2(5)
C13 C11 O3 Ru1 -22.8(10)
C12 C11 O3 Ru1 157.7(5)
C13 C14 O4 Ru1 11.9(11)
C15 C14 O4 Ru1 -171.2(6)
C8 C9 O5 Ru1 7.7(12)
C10 C9 O5 Ru1 -174.2(5)
C8 C6 O6 Ru1 -14.8(13)
C7 C6 O6 Ru1 167.7(6)
C18 C19 O7 Ru2 11.2(12)
C20 C19 O7 Ru2 -169.4(6)
C18 C16 O8 Ru2 -14.1(12)
C17 C16 O8 Ru2 166.8(7)
C23 C21 O9 Ru2 0.2(13)
C22 C21 O9 Ru2 -176.7(6)
C23 C24 O10 Ru2 -8.0(14)
C25 C24 O10 Ru2 171.1(8)
C28 C29 O11 Ru2 6.4(15)
C30 C29 O11 Ru2 -173.1(7)
C28 C26 O12 Ru2 -7.2(13)
C27 C26 O12 Ru2 172.7(6)
C33 C34 O13 Ru3 -1.5(12)
C35 C34 O13 Ru3 179.2(5)
C33 C31 O14 Ru3 2.9(15)
C32 C31 O14 Ru3 -178.1(7)
C38 C36 O15 Ru3 11.1(14)
C37 C36 O15 Ru3 -171.5(7)
C38 C39 O16 Ru3 -2.9(13)
C40 C39 O16 Ru3 177.4(6)
C43 C41 O17 Ru3 -18(3)
C42 C41 O17 Ru3 170.4(13)
C43 C44 O18 Ru3 5.6(17)
C45 C44 O18 Ru3 -174.9(9)
C48 C46 O19 Ru4 -10(2)
C47 C46 O19 Ru4 169.8(10)
C53B C54B O22 C54A 176(3)
C53B C54B O22 Ru4 23(6)
C53A C54A O22 C54B -166(3)
C55 C54A O22 C54B 16(2)
C53A C54A O22 Ru4 -4(2)
C55 C54A O22 Ru4 177.9(7)
C4 O2 Ru1 O6 79.0(6)
C4 O2 Ru1 O1 -9.7(6)
C4 O2 Ru1 O3 -99.7(6)
C4 O2 Ru1 O4 171.1(6)
C4 O2 Ru1 O5 110(5)
C6 O6 Ru1 O2 -158.4(7)
C6 O6 Ru1 O1 -64.7(7)
C6 O6 Ru1 O3 -141(3)
C6 O6 Ru1 O4 113.2(7)
C6 O6 Ru1 O5 22.8(7)
C1 O1 Ru1 O2 8.5(6)
C1 O1 Ru1 O6 -78.3(6)
C1 O1 Ru1 O3 97.3(6)
C1 O1 Ru1 O4 169(5)
C1 O1 Ru1 O5 -169.4(6)
C11 O3 Ru1 O2 -55.8(5)
C11 O3 Ru1 O6 -74(3)
C11 O3 Ru1 O1 -149.5(5)
C11 O3 Ru1 O4 32.7(5)
C11 O3 Ru1 O5 123.1(5)
C14 O4 Ru1 O2 60.7(6)
C14 O4 Ru1 O6 147.5(6)
C14 O4 Ru1 O1 -100(5)
C14 O4 Ru1 O3 -28.1(6)
C14 O4 Ru1 O5 -121.4(6)
C9 O5 Ru1 O2 -51(5)
C9 O5 Ru1 O6 -19.9(6)
C9 O5 Ru1 O1 68.9(6)
C9 O5 Ru1 O3 158.8(6)
C9 O5 Ru1 O4 -112.0(6)
C19 O7 Ru2 O10 158.8(6)
C19 O7 Ru2 O8 -22.1(6)
C19 O7 Ru2 O9 63.6(6)
C19 O7 Ru2 O11 100(6)
C19 O7 Ru2 O12 -114.0(6)
C24 O10 Ru2 O7 -80.4(7)
C24 O10 Ru2 O8 -112(8)
C24 O10 Ru2 O9 8.9(7)
C24 O10 Ru2 O11 97.6(7)
C24 O10 Ru2 O12 -170.2(7)
C16 O8 Ru2 O7 23.7(7)
C16 O8 Ru2 O10 56(8)
C16 O8 Ru2 O9 -65.7(7)
C16 O8 Ru2 O11 -154.3(7)
C16 O8 Ru2 O12 113.5(7)
C21 O9 Ru2 O7 82.2(7)
C21 O9 Ru2 O10 -5.3(7)
C21 O9 Ru2 O8 173.1(7)
C21 O9 Ru2 O11 -96.4(7)
C21 O9 Ru2 O12 154(5)
C29 O11 Ru2 O7 131(6)
C29 O11 Ru2 O10 72.6(7)
C29 O11 Ru2 O8 -106.5(7)
C29 O11 Ru2 O9 167.8(7)
C29 O11 Ru2 O12 -14.6(8)
C26 O12 Ru2 O7 -163.5(7)
C26 O12 Ru2 O10 -75.9(7)
C26 O12 Ru2 O8 105.6(7)
C26 O12 Ru2 O9 125(6)
C26 O12 Ru2 O11 15.2(7)
C31 O14 Ru3 O15 -94.3(8)
C31 O14 Ru3 O18 84.8(9)
C31 O14 Ru3 O13 -6.3(8)
C31 O14 Ru3 O16 169(10)
C31 O14 Ru3 O17 177.4(9)
C36 O15 Ru3 O14 166.0(7)
C36 O15 Ru3 O18 139(10)
C36 O15 Ru3 O13 73.0(7)
C36 O15 Ru3 O16 -15.6(7)
C36 O15 Ru3 O17 -105.9(7)
C44 O18 Ru3 O14 76.5(8)
C44 O18 Ru3 O15 103(11)
C44 O18 Ru3 O13 169.5(8)
C44 O18 Ru3 O16 -101.9(8)
C44 O18 Ru3 O17 -11.5(8)
C34 O13 Ru3 O14 5.7(7)
C34 O13 Ru3 O15 93.5(7)
C34 O13 Ru3 O18 -84.8(7)
C34 O13 Ru3 O16 -174.1(7)
C34 O13 Ru3 O17 111(4)
C39 O16 Ru3 O14 109(11)
C39 O16 Ru3 O15 12.0(7)
C39 O16 Ru3 O18 -167.2(7)
C39 O16 Ru3 O13 -76.1(7)
C39 O16 Ru3 O17 100.2(7)
C41 O17 Ru3 O14 -71.5(15)
C41 O17 Ru3 O15 -159.4(15)
C41 O17 Ru3 O18 18.9(15)
C41 O17 Ru3 O13 -18E1(4)
C41 O17 Ru3 O16 108.3(15)
C59B O21B Ru4 O24A 89(5)
C59B O21B Ru4 O19 62(5)
C59B O21B Ru4 O20A 158(5)
C59B O21B Ru4 O22 -116(5)
C59B O21B Ru4 O23 -20(5)
C59B O21B Ru4 O20B 157(5)
C59B O21B Ru4 O21A -92(5)
C59B O21B Ru4 O24B 61(19)
C59A O24A Ru4 O21B -95(3)
C59A O24A Ru4 O19 -70.5(14)
C59A O24A Ru4 O20A -165.7(15)
C59A O24A Ru4 O22 108.4(14)
C59A O24A Ru4 O23 14.1(14)
C59A O24A Ru4 O20B -160(2)
C59A O24A Ru4 O21A -108(11)
C59A O24A Ru4 O24B 80(2)
C46 O19 Ru4 O21B 95.4(17)
C46 O19 Ru4 O24A -72.2(12)
C46 O19 Ru4 O20A 10.4(14)
C46 O19 Ru4 O22 117(3)
C46 O19 Ru4 O23 -167.2(13)
C46 O19 Ru4 O20B 20.6(16)
C46 O19 Ru4 O21A 106.5(12)
C46 O19 Ru4 O24B -84.6(14)
C49 O20A Ru4 O21B -67(2)
C49 O20A Ru4 O24A 86.0(19)
C49 O20A Ru4 O19 -3(2)
C49 O20A Ru4 O22 -176.9(19)
C49 O20A Ru4 O23 82(14)
C49 O20A Ru4 O20B -63(9)
C49 O20A Ru4 O21A -92.2(19)
C49 O20A Ru4 O24B 108(2)
C54B O22 Ru4 O21B 155(5)
C54A O22 Ru4 O21B 13.2(17)
C54B O22 Ru4 O24A -36(4)
C54A O22 Ru4 O24A -178.1(12)
C54B O22 Ru4 O19 135(5)
C54A O22 Ru4 O19 -7(3)
C54B O22 Ru4 O20A -119(5)
C54A O22 Ru4 O20A 99.7(14)
C54B O22 Ru4 O23 59(4)
C54A O22 Ru4 O23 -82.6(12)
C54B O22 Ru4 O20B -129(5)
C54A O22 Ru4 O20B 88.9(16)
C54B O22 Ru4 O21A 145(4)
C54A O22 Ru4 O21A 3.1(12)
C54B O22 Ru4 O24B -25(5)
C54A O22 Ru4 O24B -166.5(14)
C56B O23 Ru4 O21B 13(3)
C56A O23 Ru4 O21B 132.1(19)
C56B O23 Ru4 O24A -140(3)
C56A O23 Ru4 O24A -21.1(16)
C56B O23 Ru4 O19 -51(3)
C56A O23 Ru4 O19 68.3(16)
C56B O23 Ru4 O20A -136(14)
C56A O23 Ru4 O20A -17(14)
C56B O23 Ru4 O22 123(3)
C56A O23 Ru4 O22 -118.1(16)
C56B O23 Ru4 O20B 1(9)
C56A O23 Ru4 O20B 120(8)
C56B O23 Ru4 O21A 38(3)
C56A O23 Ru4 O21A 157.0(16)
C56B O23 Ru4 O24B -163(3)
C56A O23 Ru4 O24B -43.3(17)
C49 O20B Ru4 O21B -98(4)
C49 O20B Ru4 O24A 56(4)
C49 O20B Ru4 O19 -34(3)
C49 O20B Ru4 O20A 87(9)
C49 O20B Ru4 O22 152(3)
C49 O20B Ru4 O23 -85(8)
C49 O20B Ru4 O21A -123(4)
C49 O20B Ru4 O24B 77(4)
C51A O21A Ru4 O21B -160(3)
C51A O21A Ru4 O24A -146(11)
C51A O21A Ru4 O19 177.2(12)
C51A O21A Ru4 O20A -87.9(13)
C51A O21A Ru4 O22 -1.6(11)
C51A O21A Ru4 O23 92.4(12)
C51A O21A Ru4 O20B -93.7(19)
C51A O21A Ru4 O24B 26(3)
C51B O24B Ru4 O21B -168(16)
C51B O24B Ru4 O24A 160(4)
C51B O24B Ru4 O19 -168(3)
C51B O24B Ru4 O20A 95(3)
C51B O24B Ru4 O22 9(3)
C51B O24B Ru4 O23 -86(3)
C51B O24B Ru4 O20B 97(3)
C51B O24B Ru4 O21A -19(5)
